data_4072501
loop_
_publ_author_name
'Agenet, Nicolas'
'Mirebeau, Jean-Hugues'
'Petit, Marc'
'Thouvenot, Ren\'e'
'Gandon, Vincent'
'Malacria, Max'
'Aubert, Corinne'

_publ_section_title
;
 Synthesis of 4:5-Benzo-1-cobalta-2-silacyclopentenes and their Reactions
 with Alkynes and Alkenes:&#x00A0; An Expedient Route to
 Silicon-Containing Polycyclic Frameworks
;
_journal_issue 4
_journal_name_full Organometallics
_journal_page_first 819
_journal_paper_doi 10.1021/om0607245
_journal_volume 26
_journal_year 2007
_chemical_formula_moiety 'C42 H36 Co1 P1 Si1'
_chemical_formula_sum 'C42 H36 Co P Si'
_chemical_formula_weight 658.74
_space_group_IT_number 14
_symmetry_cell_setting monoclinic
_symmetry_Int_Tables_number 14
_symmetry_space_group_name_Hall '-P 2yn'
_symmetry_space_group_name_H-M 'P 1 21/n 1'
_atom_sites_solution_hydrogens geom
_atom_sites_solution_primary direct
_audit_creation_date 04-11-10
_audit_creation_method CRYSTALS_ver_12.24
_cell_angle_alpha 90
_cell_angle_beta 99.46(4)
_cell_angle_gamma 90
_cell_formula_units_Z 8
_cell_length_a 17.742(5)
_cell_length_b 18.117(9)
_cell_length_c 20.848(12)
_cell_measurement_reflns_used 25
_cell_measurement_temperature 295
_cell_measurement_theta_max 12.3
_cell_measurement_theta_min 12.0
_cell_volume 6610(5)
_computing_cell_refinement 'Cad4 Express, (Straver, 1992)'
_computing_data_collection 'Cad4 Express, (Straver, 1992)'
_computing_data_reduction 'RC93 (Watkin, Prout & Lilley, 1994)'
_computing_molecular_graphics 'CAMERON (Watkin et al 1996)'
_computing_publication_material 'CRYSTALS (Betteridge et al 2003)'
_computing_structure_refinement 'CRYSTALS (Betteridge et al 2003)'
_computing_structure_solution 'SIR92 (Altomare et al, 1994)'
_diffrn_ambient_temperature 295
_diffrn_measured_fraction_theta_full 0.999
_diffrn_measured_fraction_theta_max 0.999
_diffrn_measurement_device_type 'Enraf-Nonius Mach3'
_diffrn_measurement_method \w/2\q
_diffrn_radiation_monochromator graphite
_diffrn_radiation_type 'Mo K\a'
_diffrn_radiation_wavelength 0.71073
_diffrn_reflns_av_R_equivalents 0.033
_diffrn_reflns_limit_h_max 21
_diffrn_reflns_limit_h_min 0
_diffrn_reflns_limit_k_max 21
_diffrn_reflns_limit_k_min 0
_diffrn_reflns_limit_l_max 24
_diffrn_reflns_limit_l_min -24
_diffrn_reflns_number 12435
_diffrn_reflns_theta_full 24.985
_diffrn_reflns_theta_max 24.985
_diffrn_reflns_theta_min 1.398
_diffrn_standards_number 0
_exptl_absorpt_coefficient_mu 0.634
_exptl_absorpt_correction_T_max 0.88
_exptl_absorpt_correction_T_min 0.87
_exptl_absorpt_correction_type refdelf
_exptl_absorpt_process_details 'DIFABS (Walker & Stuart, 1983)'
_exptl_crystal_colour colourless
_exptl_crystal_density_diffrn 1.324
_exptl_crystal_description block
_exptl_crystal_F_000 2752
_exptl_crystal_size_max 0.40
_exptl_crystal_size_mid 0.25
_exptl_crystal_size_min 0.20
_refine_diff_density_max 0.94
_refine_diff_density_min -1.01
_refine_ls_extinction_method None
_refine_ls_goodness_of_fit_ref 1.1635
_refine_ls_hydrogen_treatment refU
_refine_ls_matrix_type full
_refine_ls_number_parameters 392
_refine_ls_number_reflns 3791
_refine_ls_number_restraints 0
_refine_ls_R_factor_all 0.2233
_refine_ls_R_factor_gt 0.0831
_refine_ls_shift/su_max 0.000172
_refine_ls_structure_factor_coef F
_refine_ls_weighting_details
;
 Method, part 1, Chebychev polynomial, (Watkin, 1994, Prince, 1982) 
 [weight] = 1.0/[A~0~*T~0~(x)+A~1~*T~1~(x) ... +A~n-1~]*T~n-1~(x)] 
 where A~i~ are the Chebychev coefficients listed below and x= Fcalc/Fmax 
 Method = Robust Weighting (Prince, 1982) 
 W = [weight] * [1-(deltaF/6*sigmaF)^2^]^2^ 
 A~i~ are: 
 2.34 -0.448 1.46 
;
_refine_ls_weighting_scheme calc
_refine_ls_wR_factor_all 0.1561
_refine_ls_wR_factor_gt 0.0785
_refine_ls_wR_factor_ref 0.0785
_reflns_limit_h_max 20
_reflns_limit_h_min -21
_reflns_limit_k_max 21
_reflns_limit_k_min 0
_reflns_limit_l_max 24
_reflns_limit_l_min 0
_reflns_number_gt 3791
_reflns_number_total 11597
_reflns_threshold_expression I>3.00u(I)
_cod_data_source_file om0607245si20060809_100020.cif
_cod_data_source_block CRYSTALS_cif
_cod_original_sg_symbol_H-M 'P 21/n'
_cod_original_formula_sum 'C42 H36 Co1 P1 Si1'
_cod_database_code 4072501

loop_
_symmetry_equiv_pos_as_xyz
x,y,z
-x,-y,-z
-x+1/2,y+1/2,-z+1/2
x+1/2,-y+1/2,z+1/2

loop_
_atom_site_label
_atom_site_type_symbol
_atom_site_fract_x
_atom_site_fract_y
_atom_site_fract_z
_atom_site_U_iso_or_equiv
_atom_site_occupancy
_atom_site_adp_type
Co1 Co 0.50369(11) 0.28863(11) 0.38730(11) 0.0347 1.0000 Uani
Co101 Co 0.50092(11) 0.71797(11) 0.11802(11) 0.0319 1.0000 Uani
P1 P 0.4969(2) 0.1792(2) 0.4282(2) 0.0346 1.0000 Uani
P101 P 0.5080(2) 0.8242(2) 0.0693(2) 0.0361 1.0000 Uani
Si1 Si 0.3951(2) 0.3442(2) 0.4093(2) 0.0316 1.0000 Uani
Si101 Si 0.6015(2) 0.6572(2) 0.0883(2) 0.0342 1.0000 Uani
C1 C 0.3172(7) 0.2856(7) 0.3616(7) 0.034(3) 1.0000 Uiso
C2 C 0.3517(7) 0.2546(7) 0.3049(7) 0.033(3) 1.0000 Uiso
C3 C 0.3028(7) 0.2252(7) 0.2526(7) 0.043(3) 1.0000 Uiso
C4 C 0.3341(9) 0.1929(9) 0.2025(8) 0.065(4) 1.0000 Uiso
C5 C 0.4115(8) 0.1917(8) 0.2061(8) 0.056(4) 1.0000 Uiso
C6 C 0.4586(8) 0.2201(8) 0.2588(7) 0.052(4) 1.0000 Uiso
C7 C 0.4337(8) 0.2537(7) 0.3123(7) 0.038(4) 1.0000 Uiso
C8 C 0.5922(9) 0.3394(9) 0.4519(8) 0.061(5) 1.0000 Uiso
C9 C 0.5515(7) 0.3921(7) 0.4117(7) 0.045(3) 1.0000 Uiso
C10 C 0.5533(6) 0.3754(7) 0.3453(7) 0.036(3) 1.0000 Uiso
C11 C 0.6014(8) 0.3161(8) 0.3457(7) 0.049(4) 1.0000 Uiso
C12 C 0.6231(8) 0.2928(8) 0.4082(8) 0.048(4) 1.0000 Uiso
C21 C 0.3788(8) 0.4402(8) 0.3704(9) 0.040(5) 1.0000 Uiso
C22 C 0.3728(9) 0.4463(10) 0.3016(10) 0.060(6) 1.0000 Uiso
C23 C 0.3591(11) 0.5133(11) 0.2713(10) 0.074(7) 1.0000 Uiso
C24 C 0.3527(9) 0.5762(9) 0.3068(8) 0.058(5) 1.0000 Uiso
C25 C 0.3579(8) 0.5710(8) 0.3730(8) 0.051(4) 1.0000 Uiso
C26 C 0.3717(8) 0.5043(8) 0.4042(7) 0.044(4) 1.0000 Uiso
C31 C 0.3775(7) 0.3580(6) 0.4939(6) 0.027(3) 1.0000 Uiso
C32 C 0.3098(7) 0.3350(7) 0.5129(7) 0.044(3) 1.0000 Uiso
C33 C 0.2938(8) 0.3497(8) 0.5748(7) 0.056(4) 1.0000 Uiso
C34 C 0.3466(8) 0.3823(8) 0.6205(7) 0.057(4) 1.0000 Uiso
C35 C 0.4152(8) 0.4054(8) 0.6073(7) 0.056(4) 1.0000 Uiso
C36 C 0.4286(7) 0.3926(7) 0.5426(6) 0.035(3) 1.0000 Uiso
C41 C 0.4030(8) 0.1344(8) 0.4306(9) 0.043(5) 1.0000 Uiso
C42 C 0.3650(9) 0.1041(9) 0.3728(8) 0.053(5) 1.0000 Uiso
C43 C 0.2933(9) 0.0719(9) 0.3711(8) 0.060(5) 1.0000 Uiso
C44 C 0.2636(9) 0.0683(9) 0.4272(10) 0.066(5) 1.0000 Uiso
C45 C 0.2978(10) 0.0964(10) 0.4825(10) 0.070(5) 1.0000 Uiso
C46 C 0.3711(9) 0.1342(9) 0.4869(9) 0.058(5) 1.0000 Uiso
C51 C 0.5431(8) 0.1033(8) 0.3901(8) 0.040(4) 1.0000 Uiso
C52 C 0.5233(7) 0.0306(8) 0.3979(7) 0.048(3) 1.0000 Uiso
C53 C 0.5592(9) -0.0262(8) 0.3706(8) 0.061(4) 1.0000 Uiso
C54 C 0.6164(9) -0.0101(9) 0.3338(8) 0.064(4) 1.0000 Uiso
C55 C 0.6369(8) 0.0612(9) 0.3238(7) 0.058(4) 1.0000 Uiso
C56 C 0.5997(8) 0.1186(8) 0.3535(7) 0.057(4) 1.0000 Uiso
C61 C 0.5448(8) 0.1716(8) 0.5104(8) 0.044(4) 1.0000 Uiso
C62 C 0.5306(7) 0.2236(7) 0.5587(7) 0.044(3) 1.0000 Uiso
C63 C 0.5641(9) 0.2233(10) 0.6226(9) 0.067(5) 1.0000 Uiso
C64 C 0.6195(10) 0.1724(10) 0.6422(9) 0.072(5) 1.0000 Uiso
C65 C 0.6375(10) 0.1199(10) 0.6016(9) 0.082(5) 1.0000 Uiso
C66 C 0.5999(9) 0.1201(8) 0.5345(8) 0.062(4) 1.0000 Uiso
C101 C 0.6858(7) 0.7134(7) 0.1246(7) 0.036(4) 1.0000 Uiso
C102 C 0.6625(7) 0.7396(6) 0.1872(6) 0.028(3) 1.0000 Uiso
C103 C 0.7171(7) 0.7547(7) 0.2411(7) 0.044(3) 1.0000 Uiso
C104 C 0.6941(9) 0.7805(9) 0.2991(8) 0.061(4) 1.0000 Uiso
C105 C 0.6190(9) 0.7890(8) 0.3026(7) 0.058(4) 1.0000 Uiso
C106 C 0.5641(8) 0.7717(8) 0.2497(7) 0.050(4) 1.0000 Uiso
C107 C 0.5833(7) 0.7465(7) 0.1902(7) 0.033(3) 1.0000 Uiso
C108 C 0.3808(9) 0.7185(9) 0.0871(9) 0.063(5) 1.0000 Uiso
C109 C 0.4107(8) 0.6532(9) 0.0671(8) 0.055(4) 1.0000 Uiso
C110 C 0.4475(8) 0.6162(8) 0.1249(9) 0.052(4) 1.0000 Uiso
C111 C 0.4392(8) 0.6609(9) 0.1778(8) 0.059(4) 1.0000 Uiso
C112 C 0.3957(8) 0.7223(9) 0.1527(8) 0.059(4) 1.0000 Uiso
C121 C 0.6222(8) 0.5645(8) 0.1300(8) 0.034(4) 1.0000 Uiso
C122 C 0.6481(9) 0.5040(8) 0.0980(8) 0.051(4) 1.0000 Uiso
C123 C 0.6689(10) 0.4387(9) 0.1313(9) 0.069(5) 1.0000 Uiso
C124 C 0.6652(10) 0.4318(10) 0.1978(9) 0.070(5) 1.0000 Uiso
C125 C 0.6403(8) 0.4899(9) 0.2280(8) 0.047(5) 1.0000 Uiso
C126 C 0.6206(7) 0.5555(8) 0.1966(8) 0.036(4) 1.0000 Uiso
C131 C 0.6023(8) 0.6375(8) -0.0023(7) 0.045(4) 1.0000 Uiso
C132 C 0.6591(10) 0.6717(10) -0.0294(9) 0.075(5) 1.0000 Uiso
C133 C 0.6553(12) 0.6580(12) -0.0996(11) 0.104(7) 1.0000 Uiso
C134 C 0.6003(13) 0.6206(12) -0.1303(11) 0.106(7) 1.0000 Uiso
C135 C 0.5457(11) 0.5886(11) -0.1062(10) 0.089(6) 1.0000 Uiso
C136 C 0.5443(9) 0.5965(9) -0.0383(8) 0.062(4) 1.0000 Uiso
C141 C 0.5993(8) 0.8681(8) 0.0661(8) 0.038(4) 1.0000 Uiso
C142 C 0.6435(9) 0.8986(9) 0.1179(9) 0.056(5) 1.0000 Uiso
C143 C 0.7150(10) 0.9344(9) 0.1136(9) 0.069(5) 1.0000 Uiso
C144 C 0.7373(10) 0.9352(10) 0.0543(10) 0.071(6) 1.0000 Uiso
C145 C 0.6963(11) 0.9000(11) 0.0043(10) 0.076(6) 1.0000 Uiso
C146 C 0.6259(10) 0.8687(10) 0.0069(10) 0.063(6) 1.0000 Uiso
C151 C 0.4629(8) 0.8312(8) -0.0181(7) 0.040(4) 1.0000 Uiso
C152 C 0.4517(8) 0.8987(8) -0.0457(8) 0.061(4) 1.0000 Uiso
C153 C 0.4183(9) 0.9006(10) -0.1130(9) 0.075(5) 1.0000 Uiso
C154 C 0.4034(8) 0.8372(9) -0.1486(8) 0.058(4) 1.0000 Uiso
C155 C 0.4180(9) 0.7714(9) -0.1180(8) 0.060(5) 1.0000 Uiso
C156 C 0.4494(9) 0.7664(9) -0.0520(8) 0.060(4) 1.0000 Uiso
C161 C 0.4512(8) 0.8915(8) 0.1087(8) 0.041(4) 1.0000 Uiso
C162 C 0.4746(9) 0.9188(9) 0.1670(8) 0.066(4) 1.0000 Uiso
C163 C 0.4293(11) 0.9636(11) 0.1999(10) 0.092(6) 1.0000 Uiso
C164 C 0.3568(9) 0.9775(10) 0.1704(9) 0.067(5) 1.0000 Uiso
C165 C 0.3307(9) 0.9500(9) 0.1127(9) 0.071(5) 1.0000 Uiso
C166 C 0.3775(8) 0.9062(8) 0.0802(7) 0.058(4) 1.0000 Uiso
H11 H 0.3025 0.2447 0.3893 0.099(6) 1.0000 Uiso
H12 H 0.2712 0.3164 0.3453 0.099(6) 1.0000 Uiso
H31 H 0.2461 0.2272 0.2507 0.099(6) 1.0000 Uiso
H41 H 0.3002 0.1709 0.1641 0.099(6) 1.0000 Uiso
H51 H 0.4342 0.1695 0.1697 0.099(6) 1.0000 Uiso
H61 H 0.5150 0.2168 0.2591 0.099(6) 1.0000 Uiso
H81 H 0.5983 0.3354 0.5005 0.099(6) 1.0000 Uiso
H91 H 0.5247 0.4355 0.4273 0.099(6) 1.0000 Uiso
H101 H 0.5253 0.4016 0.3062 0.099(6) 1.0000 Uiso
H111 H 0.6179 0.2935 0.3065 0.099(6) 1.0000 Uiso
H121 H 0.6562 0.2489 0.4216 0.099(6) 1.0000 Uiso
H221 H 0.3791 0.4012 0.2752 0.099(6) 1.0000 Uiso
H231 H 0.3537 0.5161 0.2227 0.099(6) 1.0000 Uiso
H241 H 0.3443 0.6252 0.2846 0.099(6) 1.0000 Uiso
H251 H 0.3513 0.6163 0.3988 0.099(6) 1.0000 Uiso
H261 H 0.3770 0.5024 0.4527 0.099(6) 1.0000 Uiso
H321 H 0.2716 0.3070 0.4814 0.099(6) 1.0000 Uiso
H331 H 0.2427 0.3362 0.5857 0.099(6) 1.0000 Uiso
H341 H 0.3345 0.3894 0.6653 0.099(6) 1.0000 Uiso
H351 H 0.4538 0.4301 0.6409 0.099(6) 1.0000 Uiso
H361 H 0.4785 0.4096 0.5314 0.099(6) 1.0000 Uiso
H421 H 0.3892 0.1055 0.3326 0.099(6) 1.0000 Uiso
H431 H 0.2645 0.0517 0.3295 0.099(6) 1.0000 Uiso
H441 H 0.2131 0.0434 0.4261 0.099(6) 1.0000 Uiso
H451 H 0.2736 0.0911 0.5224 0.099(6) 1.0000 Uiso
H461 H 0.3964 0.1588 0.5278 0.099(6) 1.0000 Uiso
H521 H 0.4821 0.0188 0.4237 0.099(6) 1.0000 Uiso
H531 H 0.5445 -0.0786 0.3772 0.099(6) 1.0000 Uiso
H541 H 0.6430 -0.0514 0.3146 0.099(6) 1.0000 Uiso
H551 H 0.6765 0.0727 0.2963 0.099(6) 1.0000 Uiso
H561 H 0.6149 0.1711 0.3478 0.099(6) 1.0000 Uiso
H621 H 0.4928 0.2636 0.5444 0.099(6) 1.0000 Uiso
H631 H 0.5483 0.2596 0.6542 0.099(6) 1.0000 Uiso
H641 H 0.6478 0.1744 0.6878 0.099(6) 1.0000 Uiso
H651 H 0.6759 0.0809 0.6180 0.099(6) 1.0000 Uiso
H661 H 0.6147 0.0818 0.5043 0.099(6) 1.0000 Uiso
H1011 H 0.6939 0.7559 0.0957 0.099(6) 1.0000 Uiso
H1012 H 0.7332 0.6827 0.1329 0.099(6) 1.0000 Uiso
H1031 H 0.7725 0.7475 0.2390 0.099(6) 1.0000 Uiso
H1041 H 0.7336 0.7925 0.3376 0.099(6) 1.0000 Uiso
H1051 H 0.6032 0.8077 0.3435 0.099(6) 1.0000 Uiso
H1061 H 0.5089 0.7771 0.2536 0.099(6) 1.0000 Uiso
H1081 H 0.3527 0.7566 0.0579 0.099(6) 1.0000 Uiso
H1091 H 0.4074 0.6352 0.0213 0.099(6) 1.0000 Uiso
H1101 H 0.4740 0.5674 0.1270 0.099(6) 1.0000 Uiso
H1111 H 0.4603 0.6511 0.2247 0.099(6) 1.0000 Uiso
H1121 H 0.3784 0.7630 0.1796 0.099(6) 1.0000 Uiso
H1221 H 0.6514 0.5075 0.0507 0.099(6) 1.0000 Uiso
H1231 H 0.6872 0.3961 0.1074 0.099(6) 1.0000 Uiso
H1241 H 0.6807 0.3850 0.2219 0.099(6) 1.0000 Uiso
H1251 H 0.6358 0.4853 0.2750 0.099(6) 1.0000 Uiso
H1261 H 0.6049 0.5980 0.2220 0.099(6) 1.0000 Uiso
H1321 H 0.6998 0.7026 -0.0034 0.099(6) 1.0000 Uiso
H1331 H 0.6952 0.6793 -0.1230 0.099(6) 1.0000 Uiso
H1341 H 0.5999 0.6142 -0.1781 0.099(6) 1.0000 Uiso
H1351 H 0.5053 0.5596 -0.1348 0.099(6) 1.0000 Uiso
H1361 H 0.5032 0.5732 -0.0175 0.099(6) 1.0000 Uiso
H1421 H 0.6261 0.8963 0.1611 0.099(6) 1.0000 Uiso
H1431 H 0.7469 0.9575 0.1525 0.099(6) 1.0000 Uiso
H1441 H 0.7844 0.9627 0.0481 0.099(6) 1.0000 Uiso
H1451 H 0.7179 0.8951 -0.0370 0.099(6) 1.0000 Uiso
H1461 H 0.5943 0.8471 -0.0330 0.099(6) 1.0000 Uiso
H1521 H 0.4660 0.9450 -0.0204 0.099(6) 1.0000 Uiso
H1531 H 0.4056 0.9494 -0.1345 0.099(6) 1.0000 Uiso
H1541 H 0.3820 0.8396 -0.1961 0.099(6) 1.0000 Uiso
H1551 H 0.4062 0.7249 -0.1435 0.099(6) 1.0000 Uiso
H1561 H 0.4613 0.7175 -0.0304 0.099(6) 1.0000 Uiso
H1621 H 0.5278 0.9069 0.1891 0.099(6) 1.0000 Uiso
H1631 H 0.4498 0.9847 0.2439 0.099(6) 1.0000 Uiso
H1641 H 0.3227 1.0090 0.1927 0.099(6) 1.0000 Uiso
H1651 H 0.2769 0.9606 0.0916 0.099(6) 1.0000 Uiso
H1661 H 0.3570 0.8855 0.0363 0.099(6) 1.0000 Uiso

loop_
_atom_site_aniso_label
_atom_site_aniso_U_11
_atom_site_aniso_U_22
_atom_site_aniso_U_33
_atom_site_aniso_U_23
_atom_site_aniso_U_13
_atom_site_aniso_U_12
Co1 0.0335(13) 0.0354(12) 0.0369(17) 0.0008(12) 0.0104(12) -0.0027(10)
Co101 0.0248(11) 0.0347(12) 0.0358(17) 0.0052(12) 0.0039(11) -0.0005(10)
P1 0.027(2) 0.036(2) 0.039(3) 0.003(2) 0.000(2) -0.001(2)
P101 0.033(2) 0.034(2) 0.041(3) 0.004(2) 0.005(2) 0.001(2)
Si1 0.033(2) 0.035(3) 0.027(3) 0.000(3) 0.005(2) 0.000(2)
Si101 0.034(3) 0.037(3) 0.033(3) 0.009(3) 0.008(2) 0.003(2)

loop_
_atom_type_symbol
_atom_type_scat_dispersion_real
_atom_type_scat_dispersion_imag
_atom_type_scat_Cromer_Mann_a1
_atom_type_scat_Cromer_Mann_b1
_atom_type_scat_Cromer_Mann_a2
_atom_type_scat_Cromer_Mann_b2
_atom_type_scat_Cromer_Mann_a3
_atom_type_scat_Cromer_Mann_b3
_atom_type_scat_Cromer_Mann_a4
_atom_type_scat_Cromer_Mann_b4
_atom_type_scat_Cromer_Mann_c
_atom_type_scat_source
Co 0.3494 0.9721 12.2841 4.2791 7.3409 0.2784 4.0034 13.5359 2.3488 71.1692 1.0118 'International Tables Vol C 4.2.6.8 and 6.1.1.4'
Si 0.0817 0.0704 6.2915 2.4386 3.0353 32.3337 1.9891 0.6785 1.5410 81.6937 1.1407 'International Tables Vol C 4.2.6.8 and 6.1.1.4'
P 0.1023 0.0942 6.4345 1.9067 4.1791 27.1570 1.7800 0.5260 1.4908 68.1645 1.1149 'International Tables Vol C 4.2.6.8 and 6.1.1.4'
C 0.0033 0.0016 2.3100 20.8439 1.0200 10.2075 1.5886 0.5687 0.8650 51.6512 0.2156 'International Tables Vol C 4.2.6.8 and 6.1.1.4'
O 0.0106 0.0060 3.0485 13.2771 2.2868 5.7011 1.5463 0.3239 0.8670 32.9089 0.2508 'International Tables Vol C 4.2.6.8 and 6.1.1.4'
H 0.0000 0.0000 0.4930 10.5109 0.3229 26.1257 0.1402 3.1424 0.0408 57.7998 0.0030 'International Tables Vol C 4.2.6.8 and 6.1.1.4'

loop_
_geom_angle_atom_site_label_1
_geom_angle_atom_site_label_2
_geom_angle_atom_site_label_3
_geom_angle
_geom_angle_publ_flag
P1 Co1 Si1 102.71(17) yes
P1 Co1 C7 87.1(4) yes
Si1 Co1 C7 81.7(4) yes
P1 Co1 C8 103.4(5) yes
Si1 Co1 C8 104.1(5) yes
C7 Co1 C8 166.3(6) yes
P1 Co1 C9 140.5(4) yes
Si1 Co1 C9 83.0(4) yes
C7 Co1 C9 132.2(6) yes
C8 Co1 C9 38.8(6) yes
P1 Co1 C10 156.5(4) yes
Si1 Co1 C10 100.5(4) yes
C7 Co1 C10 99.7(6) yes
C8 Co1 C10 67.3(6) yes
C9 Co1 C10 40.1(5) yes
P1 Co1 C11 118.5(4) yes
Si1 Co1 C11 138.7(4) yes
C7 Co1 C11 101.8(6) yes
C8 Co1 C11 65.5(6) yes
C9 Co1 C11 64.0(5) yes
P1 Co1 C12 94.1(4) yes
Si1 Co1 C12 143.1(4) yes
C7 Co1 C12 132.3(6) yes
C8 Co1 C12 39.4(6) yes
C9 Co1 C12 63.8(5) yes
C10 Co1 C11 38.2(5) yes
C10 Co1 C12 64.7(5) yes
C11 Co1 C12 37.8(5) yes
P101 Co101 Si101 101.14(17) yes
P101 Co101 C107 91.8(4) yes
Si101 Co101 C107 79.6(4) yes
P101 Co101 C108 89.2(5) yes
Si101 Co101 C108 135.7(5) yes
C107 Co101 C108 143.7(6) yes
P101 Co101 C109 110.5(5) yes
Si101 Co101 C109 99.1(4) yes
C107 Co101 C109 157.4(6) yes
C108 Co101 C109 38.2(6) yes
P101 Co101 C110 150.3(5) yes
Si101 Co101 C110 88.6(4) yes
C107 Co101 C110 117.6(6) yes
C108 Co101 C110 65.2(6) yes
C109 Co101 C110 39.9(6) yes
P101 Co101 C111 142.7(5) yes
Si101 Co101 C111 116.1(5) yes
C107 Co101 C111 94.0(6) yes
C108 Co101 C111 65.2(7) yes
C109 Co101 C111 66.1(6) yes
P101 Co101 C112 104.3(5) yes
Si101 Co101 C112 153.0(5) yes
C107 Co101 C112 108.2(6) yes
C108 Co101 C112 37.2(6) yes
C109 Co101 C112 63.6(6) yes
C110 Co101 C111 39.3(6) yes
C110 Co101 C112 64.7(6) yes
C111 Co101 C112 39.3(6) yes
Co1 P1 C41 121.1(5) yes
Co1 P1 C51 117.0(5) yes
C41 P1 C51 98.6(7) yes
Co1 P1 C61 113.5(5) yes
C41 P1 C61 103.2(7) yes
C51 P1 C61 100.4(7) yes
Co101 P101 C141 121.4(5) yes
Co101 P101 C151 117.6(5) yes
C141 P101 C151 100.1(7) yes
Co101 P101 C161 107.2(5) yes
C141 P101 C161 106.3(7) yes
C151 P101 C161 102.2(7) yes
Co1 Si1 C1 102.4(4) yes
Co1 Si1 C21 112.8(5) yes
C1 Si1 C21 103.9(7) yes
Co1 Si1 C31 121.9(4) yes
C1 Si1 C31 110.7(6) yes
C21 Si1 C31 104.0(6) yes
Co101 Si101 C101 103.8(5) yes
Co101 Si101 C121 114.0(5) yes
C101 Si101 C121 102.4(6) yes
Co101 Si101 C131 119.4(5) yes
C101 Si101 C131 111.4(6) yes
C121 Si101 C131 104.7(7) yes
Si1 C1 C2 105.2(8) yes
Si1 C1 H11 110.538 no
C2 C1 H11 110.552 no
Si1 C1 H12 110.499 no
C2 C1 H12 110.486 no
H11 C1 H12 109.462 no
C1 C2 C3 118.3(12) yes
C1 C2 C7 116.7(12) yes
C3 C2 C7 124.8(13) yes
C2 C3 C4 118.6(13) yes
C2 C3 H31 120.759 no
C4 C3 H31 120.624 no
C3 C4 C5 119.3(15) yes
C3 C4 H41 120.392 no
C5 C4 H41 120.356 no
C4 C5 C6 121.0(15) yes
C4 C5 H51 119.457 no
C6 C5 H51 119.507 no
C5 C6 C7 124.9(14) yes
C5 C6 H61 117.447 no
C7 C6 H61 117.689 no
C2 C7 C6 111.4(13) yes
C2 C7 Co1 125.9(10) yes
C6 C7 Co1 122.7(10) yes
Co1 C8 C9 69.8(9) yes
Co1 C8 C12 69.8(9) yes
C9 C8 C12 103.7(14) yes
Co1 C8 H81 124.089 no
C9 C8 H81 128.095 no
C12 C8 H81 128.170 no
Co1 C9 C8 71.4(9) yes
Co1 C9 C10 69.2(7) yes
C8 C9 C10 110.4(12) yes
Co1 C9 H91 126.168 no
C8 C9 H91 124.767 no
C10 C9 H91 124.825 no
C9 C10 Co1 70.7(7) yes
C9 C10 C11 105.9(12) yes
Co1 C10 C11 73.1(8) yes
C9 C10 H101 127.146 no
Co1 C10 H101 121.019 no
C11 C10 H101 126.926 no
Co1 C11 C10 68.7(7) yes
Co1 C11 C12 70.0(9) yes
C10 C11 C12 109.0(13) yes
Co1 C11 H111 127.362 no
C10 C11 H111 125.619 no
C12 C11 H111 125.394 no
Co1 C12 C8 70.7(9) yes
Co1 C12 C11 72.2(9) yes
C8 C12 C11 110.7(14) yes
Co1 C12 H121 123.760 no
C8 C12 H121 124.394 no
C11 C12 H121 124.950 no
Si1 C21 C22 118.5(13) yes
Si1 C21 C26 124.6(13) yes
C22 C21 C26 116.9(15) yes
C21 C22 C23 120.7(17) yes
C21 C22 H221 119.505 no
C23 C22 H221 119.816 no
C22 C23 C24 120.7(19) yes
C22 C23 H231 119.398 no
C24 C23 H231 119.869 no
C23 C24 C25 119.1(16) yes
C23 C24 H241 120.435 no
C25 C24 H241 120.483 no
C24 C25 C26 121.0(14) yes
C24 C25 H251 119.427 no
C26 C25 H251 119.572 no
C21 C26 C25 121.6(15) yes
C21 C26 H261 119.170 no
C25 C26 H261 119.268 no
Si1 C31 C32 121.2(10) yes
Si1 C31 C36 124.2(9) yes
C32 C31 C36 114.5(12) yes
C31 C32 C33 121.7(13) yes
C31 C32 H321 119.194 no
C33 C32 H321 119.146 no
C32 C33 C34 120.8(14) yes
C32 C33 H331 119.574 no
C34 C33 H331 119.625 no
C33 C34 C35 122.1(15) yes
C33 C34 H341 118.914 no
C35 C34 H341 119.036 no
C34 C35 C36 115.8(13) yes
C34 C35 H351 122.004 no
C36 C35 H351 122.191 no
C35 C36 C31 125.0(12) yes
C35 C36 H361 117.511 no
C31 C36 H361 117.514 no
P1 C41 C42 117.2(13) yes
P1 C41 C46 121.0(13) yes
C42 C41 C46 121.7(15) yes
C41 C42 C43 119.8(16) yes
C41 C42 H421 120.082 no
C43 C42 H421 120.145 no
C42 C43 C44 118.6(16) yes
C42 C43 H431 120.594 no
C44 C43 H431 120.792 no
C43 C44 C45 123.1(17) yes
C43 C44 H441 118.335 no
C45 C44 H441 118.567 no
C44 C45 C46 121.1(17) yes
C44 C45 H451 119.424 no
C46 C45 H451 119.492 no
C45 C46 C41 115.6(16) yes
C45 C46 H461 122.182 no
C41 C46 H461 122.256 no
P1 C51 C52 121.4(11) yes
P1 C51 C56 120.1(11) yes
C52 C51 C56 118.5(14) yes
C51 C52 C53 121.3(13) yes
C51 C52 H521 119.313 no
C53 C52 H521 119.380 no
C52 C53 C54 119.7(14) yes
C52 C53 H531 120.236 no
C54 C53 H531 120.037 no
C53 C54 C55 121.0(14) yes
C53 C54 H541 119.661 no
C55 C54 H541 119.351 no
C54 C55 C56 118.0(14) yes
C54 C55 H551 120.986 no
C56 C55 H551 121.008 no
C55 C56 C51 121.5(14) yes
C55 C56 H561 119.234 no
C51 C56 H561 119.301 no
P1 C61 C62 120.9(11) yes
P1 C61 C66 126.5(12) yes
C62 C61 C66 112.5(14) yes
C61 C62 C63 125.8(14) yes
C61 C62 H621 117.025 no
C63 C62 H621 117.140 no
C62 C63 C64 118.1(16) yes
C62 C63 H631 120.928 no
C64 C63 H631 121.000 no
C63 C64 C65 121.7(18) yes
C63 C64 H641 119.002 no
C65 C64 H641 119.253 no
C64 C65 C66 119.1(17) yes
C64 C65 H651 120.242 no
C66 C65 H651 120.643 no
C65 C66 C61 122.5(15) yes
C65 C66 H661 118.735 no
C61 C66 H661 118.751 no
Si101 C101 C102 102.0(8) yes
Si101 C101 H1011 111.183 no
C102 C101 H1011 111.381 no
Si101 C101 H1012 111.274 no
C102 C101 H1012 111.528 no
H1011 C101 H1012 109.353 no
C101 C102 C103 120.7(11) yes
C101 C102 C107 118.6(11) yes
C103 C102 C107 120.7(12) yes
C102 C103 C104 119.8(13) yes
C102 C103 H1031 120.039 no
C104 C103 H1031 120.179 no
C103 C104 C105 120.5(14) yes
C103 C104 H1041 119.692 no
C105 C104 H1041 119.850 no
C104 C105 C106 120.1(14) yes
C104 C105 H1051 119.999 no
C106 C105 H1051 119.870 no
C105 C106 C107 122.2(14) yes
C105 C106 H1061 118.941 no
C107 C106 H1061 118.890 no
C102 C107 C106 116.7(12) yes
C102 C107 Co101 123.5(9) yes
C106 C107 Co101 119.7(10) yes
Co101 C108 C109 71.0(10) yes
Co101 C108 C112 71.0(10) yes
C109 C108 C112 109.1(16) yes
Co101 C108 H1081 124.403 no
C109 C108 H1081 125.718 no
C112 C108 H1081 125.193 no
Co101 C109 C108 70.9(10) yes
Co101 C109 C110 68.8(9) yes
C108 C109 C110 106.8(16) yes
Co101 C109 H1091 125.323 no
C108 C109 H1091 126.749 no
C110 C109 H1091 126.478 no
Co101 C110 C109 71.3(8) yes
Co101 C110 C111 69.5(8) yes
C109 C110 C111 107.4(13) yes
Co101 C110 H1101 124.582 no
C109 C110 H1101 126.468 no
C111 C110 H1101 126.112 no
Co101 C111 C110 71.2(8) yes
Co101 C111 C112 72.1(9) yes
C110 C111 C112 106.7(14) yes
Co101 C111 H1111 121.833 no
C110 C111 H1111 126.547 no
C112 C111 H1111 126.759 no
Co101 C112 C111 68.6(8) yes
Co101 C112 C108 71.8(10) yes
C111 C112 C108 109.9(15) yes
Co101 C112 H1121 125.995 no
C111 C112 H1121 124.881 no
C108 C112 H1121 125.188 no
Si101 C121 C122 122.0(12) yes
Si101 C121 C126 121.5(11) yes
C122 C121 C126 116.2(14) yes
C121 C122 C123 120.7(15) yes
C121 C122 H1221 119.748 no
C123 C122 H1221 119.560 no
C122 C123 C124 121.1(16) yes
C122 C123 H1231 119.293 no
C124 C123 H1231 119.636 no
C123 C124 C125 117.9(17) yes
C123 C124 H1241 121.070 no
C125 C124 H1241 121.059 no
C124 C125 C126 122.2(16) yes
C124 C125 H1251 118.766 no
C126 C125 H1251 119.025 no
C121 C126 C125 121.9(14) yes
C121 C126 H1261 119.149 no
C125 C126 H1261 118.940 no
Si101 C131 C132 116.3(12) yes
Si101 C131 C136 120.4(12) yes
C132 C131 C136 123.0(16) yes
C131 C132 C133 114.4(16) yes
C131 C132 H1321 122.681 no
C133 C132 H1321 122.874 no
C132 C133 C134 120(2) yes
C132 C133 H1331 119.926 no
C134 C133 H1331 120.320 no
C133 C134 C135 127(2) yes
C133 C134 H1341 116.276 no
C135 C134 H1341 116.703 no
C134 C135 C136 118.3(20) yes
C134 C135 H1351 120.665 no
C136 C135 H1351 120.987 no
C135 C136 C131 117.3(16) yes
C135 C136 H1361 121.238 no
C131 C136 H1361 121.424 no
P101 C141 C142 123.8(14) yes
P101 C141 C146 118.0(13) yes
C142 C141 C146 118.1(15) yes
C141 C142 C143 122.5(17) yes
C141 C142 H1421 118.725 no
C143 C142 H1421 118.727 no
C142 C143 C144 116.9(17) yes
C142 C143 H1431 121.586 no
C144 C143 H1431 121.467 no
C143 C144 C145 120.3(17) yes
C143 C144 H1441 119.880 no
C145 C144 H1441 119.844 no
C144 C145 C146 123.2(19) yes
C144 C145 H1451 118.644 no
C146 C145 H1451 118.192 no
C141 C146 C145 118.5(17) yes
C141 C146 H1461 120.556 no
C145 C146 H1461 120.897 no
P101 C151 C152 119.0(12) yes
P101 C151 C156 117.0(11) yes
C152 C151 C156 123.7(14) yes
C151 C152 C153 116.6(15) yes
C151 C152 H1521 121.794 no
C153 C152 H1521 121.640 no
C152 C153 C154 121.6(15) yes
C152 C153 H1531 119.119 no
C154 C153 H1531 119.311 no
C153 C154 C155 118.5(15) yes
C153 C154 H1541 120.581 no
C155 C154 H1541 120.958 no
C154 C155 C156 122.2(15) yes
C154 C155 H1551 118.873 no
C156 C155 H1551 118.886 no
C155 C156 C151 117.3(15) yes
C155 C156 H1561 121.274 no
C151 C156 H1561 121.429 no
P101 C161 C162 123.0(12) yes
P101 C161 C166 118.9(12) yes
C162 C161 C166 117.4(15) yes
C161 C162 C163 123.6(16) yes
C161 C162 H1621 118.234 no
C163 C162 H1621 118.201 no
C162 C163 C164 117.6(18) yes
C162 C163 H1631 121.182 no
C164 C163 H1631 121.192 no
C163 C164 C165 120.7(17) yes
C163 C164 H1641 119.752 no
C165 C164 H1641 119.517 no
C164 C165 C166 120.6(16) yes
C164 C165 H1651 119.736 no
C166 C165 H1651 119.620 no
C165 C166 C161 120.0(15) yes
C165 C166 H1661 120.017 no
C161 C166 H1661 120.028 no

loop_
_geom_bond_atom_site_label_1
_geom_bond_atom_site_label_2
_geom_bond_distance
_geom_bond_publ_flag
Co1 P1 2.169(5) yes
Co1 Si1 2.287(4) yes
Co1 C7 1.936(14) yes
Co1 C8 2.105(16) yes
Co1 C9 2.085(13) yes
Co1 C10 2.066(12) yes
Co1 C11 2.121(14) yes
Co1 C12 2.093(14) yes
Co101 P101 2.190(5) yes
Co101 Si101 2.268(5) yes
Co101 C107 1.986(13) yes
Co101 C108 2.122(17) yes
Co101 C109 2.123(15) yes
Co101 C110 2.089(14) yes
Co101 C111 2.067(15) yes
Co101 C112 2.112(14) yes
P1 C41 1.861(15) yes
P1 C51 1.846(15) yes
P1 C61 1.789(15) yes
P101 C141 1.816(15) yes
P101 C151 1.871(15) yes
P101 C161 1.856(15) yes
Si1 C1 1.889(13) yes
Si1 C21 1.921(15) yes
Si1 C31 1.857(13) yes
Si101 C101 1.863(13) yes
Si101 C121 1.899(15) yes
Si101 C131 1.924(15) yes
C1 C2 1.524(18) yes
C1 H11 0.999 no
C1 H12 1.001 no
C2 C3 1.384(18) yes
C2 C7 1.439(17) yes
C3 C4 1.390(19) yes
C3 H31 1.001 no
C4 C5 1.36(2) yes
C4 H41 1.001 no
C5 C6 1.37(2) yes
C5 H51 1.000 no
C6 C7 1.405(18) yes
C6 H61 1.002 no
C8 C9 1.39(2) yes
C8 C12 1.42(2) yes
C8 H81 1.004 no
C9 C10 1.422(18) yes
C9 H91 1.001 no
C10 C11 1.371(18) yes
C10 H101 1.001 no
C11 C12 1.36(2) yes
C11 H111 0.999 no
C12 H121 1.001 no
C21 C22 1.42(2) yes
C21 C26 1.376(19) yes
C22 C23 1.37(2) yes
C22 H221 1.001 no
C23 C24 1.37(2) yes
C23 H231 1.003 no
C24 C25 1.37(2) yes
C24 H241 1.000 no
C25 C26 1.375(18) yes
C25 H251 1.000 no
C26 H261 1.001 no
C31 C32 1.389(16) yes
C31 C36 1.395(17) yes
C32 C33 1.392(19) yes
C32 H321 1.001 no
C33 C34 1.36(2) yes
C33 H331 1.001 no
C34 C35 1.358(19) yes
C34 H341 1.001 no
C35 C36 1.426(18) yes
C35 H351 1.001 no
C36 H361 1.002 no
C41 C42 1.39(2) yes
C41 C46 1.39(2) yes
C42 C43 1.40(2) yes
C42 H421 1.004 no
C43 C44 1.36(2) yes
C43 H431 1.002 no
C44 C45 1.31(2) yes
C44 H441 1.000 no
C45 C46 1.46(2) yes
C45 H451 1.003 no
C46 H461 1.000 no
C51 C52 1.381(19) yes
C51 C56 1.385(18) yes
C52 C53 1.379(18) yes
C52 H521 1.000 no
C53 C54 1.40(2) yes
C53 H531 1.001 no
C54 C55 1.37(2) yes
C54 H541 1.002 no
C55 C56 1.426(19) yes
C55 H551 0.999 no
C56 H561 1.001 no
C61 C62 1.431(18) yes
C61 C66 1.386(19) yes
C62 C63 1.37(2) yes
C62 H621 1.000 no
C63 C64 1.36(2) yes
C63 H631 1.002 no
C64 C65 1.35(2) yes
C64 H641 1.000 no
C65 C66 1.45(2) yes
C65 H651 1.002 no
C66 H661 1.000 no
C101 C102 1.509(17) yes
C101 H1011 1.002 no
C101 H1012 1.000 no
C102 C103 1.384(17) yes
C102 C107 1.423(16) yes
C103 C104 1.416(19) yes
C103 H1031 1.000 no
C104 C105 1.355(19) yes
C104 H1041 1.001 no
C105 C106 1.38(2) yes
C105 H1051 1.001 no
C106 C107 1.415(18) yes
C106 H1061 1.001 no
C108 C109 1.39(2) yes
C108 C112 1.35(2) yes
C108 H1081 0.998 no
C109 C110 1.44(2) yes
C109 H1091 1.001 no
C110 C111 1.40(2) yes
C110 H1101 1.000 no
C111 C112 1.41(2) yes
C111 H1111 1.003 no
C112 H1121 1.004 no
C121 C122 1.399(19) yes
C121 C126 1.402(19) yes
C122 C123 1.39(2) yes
C122 H1221 1.001 no
C123 C124 1.41(2) yes
C123 H1231 1.001 no
C124 C125 1.34(2) yes
C124 H1241 1.000 no
C125 C126 1.374(19) yes
C125 H1251 0.999 no
C126 H1261 1.000 no
C131 C132 1.38(2) yes
C131 C136 1.38(2) yes
C132 C133 1.47(3) yes
C132 H1321 1.000 no
C133 C134 1.27(3) yes
C133 H1331 1.001 no
C134 C135 1.30(3) yes
C134 H1341 1.001 no
C135 C136 1.43(2) yes
C135 H1351 1.003 no
C136 H1361 1.002 no
C141 C142 1.34(2) yes
C141 C146 1.39(2) yes
C142 C143 1.44(2) yes
C142 H1421 1.000 no
C143 C144 1.36(2) yes
C143 H1431 1.002 no
C144 C145 1.33(2) yes
C144 H1441 1.000 no
C145 C146 1.38(2) yes
C145 H1451 1.003 no
C146 H1461 1.004 no
C151 C152 1.351(19) yes
C151 C156 1.371(19) yes
C152 C153 1.43(2) yes
C152 H1521 1.002 no
C153 C154 1.37(2) yes
C153 H1531 1.000 no
C154 C155 1.36(2) yes
C154 H1541 1.001 no
C155 C156 1.40(2) yes
C155 H1551 1.000 no
C156 H1561 1.001 no
C161 C162 1.31(2) yes
C161 C166 1.372(18) yes
C162 C163 1.40(2) yes
C162 H1621 1.003 no
C163 C164 1.35(2) yes
C163 H1631 1.005 no
C164 C165 1.31(2) yes
C164 H1641 1.002 no
C165 C166 1.40(2) yes
C165 H1651 1.001 no
C166 H1661 1.000 no
